data_7043930
loop_
_publ_author_name
'Andro\<s Dubraja, Lidija'
'Juric, Marijana'
'Tori\'c, Filip'
'Paji\'c, Damir'

_publ_section_title
;
 Influence of the metal centres on the exchange interaction in
 heterometallic complexes with oxalate-bridged cations
;
_journal_name_full 'Dalton Trans.'
_journal_paper_doi 10.1039/C7DT02522J
_journal_year 2017
_chemical_formula_sum 'C41 H26 Cr Cu N6 O12'
_chemical_formula_weight 910.22
_space_group_crystal_system triclinic
_space_group_IT_number 2
_space_group_name_Hall '-P 1'
_space_group_name_H-M_alt 'P -1'
_symmetry_space_group_name_Hall '-P 1'
_symmetry_space_group_name_H-M 'P -1'
_atom_sites_solution_hydrogens mixed
_audit_creation_method SHELXL-2017/1
_audit_update_record
;
2017-07-30 deposited with the CCDC.
2017-08-07 downloaded from the CCDC.
;
_cell_angle_alpha 64.836(5)
_cell_angle_beta 81.609(5)
_cell_angle_gamma 84.421(5)
_cell_formula_units_Z 2
_cell_length_a 11.339(5)
_cell_length_b 13.768(5)
_cell_length_c 13.798(5)
_cell_measurement_reflns_used 7945
_cell_measurement_temperature 293(2)
_cell_measurement_theta_max 76.31
_cell_measurement_theta_min 3.55
_cell_volume 1927.3(13)
_computing_cell_refinement
;
        CrysAlisPro, Agilent Technologies,
        Version 1.171.36.20 (release 27-06-2012 CrysAlis171 .NET)
        (compiled Jul 11 2012,15:38:31)
;
_computing_data_collection
;
        CrysAlisPro, Agilent Technologies,
        Version 1.171.36.20 (release 27-06-2012 CrysAlis171 .NET)
        (compiled Jul 11 2012,15:38:31)
;
_computing_data_reduction
;
        CrysAlisPro, Agilent Technologies,
        Version 1.171.36.20 (release 27-06-2012 CrysAlis171 .NET)
        (compiled Jul 11 2012,15:38:31)
;
_computing_molecular_graphics 'Ortep-3 for Windows (Farrugia, 2012)'
_computing_publication_material 'WinGX publication routines (Farrugia, 2012)'
_computing_structure_refinement 'SHELXL-2017/1 (Sheldrick, 2017)'
_computing_structure_solution 'SIR92 (Altomare, 1994)'
_diffrn_ambient_temperature 293(2)
_diffrn_measured_fraction_theta_full 0.998
_diffrn_measured_fraction_theta_max 0.984
_diffrn_measurement_device_type 'Xcalibur, Ruby, Nova'
_diffrn_radiation_probe x-ray
_diffrn_radiation_type CuK\a
_diffrn_radiation_wavelength 1.54179
_diffrn_reflns_av_R_equivalents 0.0404
_diffrn_reflns_av_unetI/netI 0.0385
_diffrn_reflns_Laue_measured_fraction_full 0.998
_diffrn_reflns_Laue_measured_fraction_max 0.984
_diffrn_reflns_limit_h_max 14
_diffrn_reflns_limit_h_min -13
_diffrn_reflns_limit_k_max 13
_diffrn_reflns_limit_k_min -17
_diffrn_reflns_limit_l_max 17
_diffrn_reflns_limit_l_min -17
_diffrn_reflns_number 19401
_diffrn_reflns_point_group_measured_fraction_full 0.998
_diffrn_reflns_point_group_measured_fraction_max 0.984
_diffrn_reflns_theta_full 67.680
_diffrn_reflns_theta_max 76.307
_diffrn_reflns_theta_min 3.549
_exptl_absorpt_coefficient_mu 3.649
_exptl_absorpt_correction_T_max 1
_exptl_absorpt_correction_T_min 0.40803
_exptl_absorpt_correction_type multi-scan
_exptl_absorpt_process_details
;
        CrysAlisPro, Oxford Diffraction Ltd.,
        Version 1.171.33.55 (release 05-01-2010 CrysAlis171 .NET)
        (compiled Jan  5 2010,16:28:46)
        Empirical absorption correction using spherical harmonics,
 implemented in SCALE3 ABSPACK scaling algorithm.
;
_exptl_crystal_colour violet
_exptl_crystal_density_diffrn 1.568
_exptl_crystal_description stick
_exptl_crystal_F_000 926
_exptl_crystal_preparation 'Magnetic properties'
_exptl_crystal_size_max 0.15
_exptl_crystal_size_mid 0.08
_exptl_crystal_size_min 0.05
_refine_diff_density_max 0.237
_refine_diff_density_min -0.600
_refine_diff_density_rms 0.051
_refine_ls_extinction_method none
_refine_ls_goodness_of_fit_ref 1.052
_refine_ls_hydrogen_treatment mixed
_refine_ls_matrix_type full
_refine_ls_number_parameters 565
_refine_ls_number_reflns 7949
_refine_ls_number_restraints 3
_refine_ls_restrained_S_all 1.051
_refine_ls_R_factor_all 0.0596
_refine_ls_R_factor_gt 0.0463
_refine_ls_shift/su_max 0.001
_refine_ls_shift/su_mean 0.000
_refine_ls_structure_factor_coef Fsqd
_refine_ls_weighting_details 'w=1/[\s^2^(Fo^2^)+(0.0733P)^2^+0.2055P] where P=(Fo^2^+2Fc^2^)/3'
_refine_ls_weighting_scheme calc
_refine_ls_wR_factor_gt 0.1257
_refine_ls_wR_factor_ref 0.1423
_reflns_Friedel_coverage 0.000
_reflns_number_gt 6239
_reflns_number_total 7949
_reflns_threshold_expression 'I > 2\s(I)'
_cod_data_source_file c7dt02522j2.cif
_cod_data_source_block Cu2Cr2_(4)
_cod_database_code 7043930
_shelx_shelxl_version_number 2017/1
_shelx_space_group_comment
;
The symmetry employed for this shelxl refinement is uniquely defined
by the following loop, which should always be used as a source of
symmetry information in preference to the above space-group names.
They are only intended as comments.
;

loop_
_space_group_symop_operation_xyz
'x, y, z'
'-x, -y, -z'

loop_
_atom_site_label
_atom_site_type_symbol
_atom_site_fract_x
_atom_site_fract_y
_atom_site_fract_z
_atom_site_U_iso_or_equiv
_atom_site_adp_type
_atom_site_occupancy
_atom_site_site_symmetry_order
_atom_site_calc_flag
_atom_site_refinement_flags_posn
_atom_site_refinement_flags_adp
_atom_site_refinement_flags_occupancy
_atom_site_disorder_assembly
_atom_site_disorder_group
C1 C 0.7885(4) 0.0339(4) 0.7960(4) 0.0939(11) Uani 1 1 d . . . . .
H1 H 0.776809 0.074952 0.835653 0.113 Uiso 1 1 calc R U . . .
C2 C 0.9023(5) -0.0048(5) 0.7763(6) 0.1210(18) Uani 1 1 d . . . . .
H2 H 0.965369 0.009571 0.803856 0.145 Uiso 1 1 calc R U . . .
C3 C 0.9228(4) -0.0632(5) 0.7177(5) 0.1236(18) Uani 1 1 d . . . . .
H3 H 0.999790 -0.088353 0.704074 0.148 Uiso 1 1 calc R U . . .
C4 C 0.8277(4) -0.0858(4) 0.6775(4) 0.0986(12) Uani 1 1 d . . . . .
C5 C 0.8346(6) -0.1534(5) 0.6206(5) 0.1247(19) Uani 1 1 d . . . . .
H5 H 0.908859 -0.180846 0.603364 0.150 Uiso 1 1 calc R U . . .
C6 C 0.7375(6) -0.1779(4) 0.5918(5) 0.1234(19) Uani 1 1 d . . . . .
H6 H 0.745831 -0.223398 0.556891 0.148 Uiso 1 1 calc R U . . .
C7 C 0.6213(5) -0.1356(3) 0.6135(3) 0.0902(12) Uani 1 1 d . . . . .
C8 C 0.5156(5) -0.1575(4) 0.5872(3) 0.1019(15) Uani 1 1 d . . . . .
H8 H 0.518392 -0.201001 0.550571 0.122 Uiso 1 1 calc R U . . .
C9 C 0.4091(5) -0.1164(4) 0.6142(3) 0.0999(14) Uani 1 1 d . . . . .
H9 H 0.338899 -0.131819 0.597098 0.120 Uiso 1 1 calc R U . . .
C10 C 0.4070(4) -0.0507(3) 0.6679(3) 0.0817(9) Uani 1 1 d . . . . .
H10 H 0.333971 -0.022369 0.686554 0.098 Uiso 1 1 calc R U . . .
C11 C 0.6116(3) -0.0689(2) 0.6680(2) 0.0675(7) Uani 1 1 d . . . . .
C12 C 0.7153(3) -0.0453(3) 0.7012(3) 0.0707(7) Uani 1 1 d . . . . .
C22 C 0.6447(4) 0.2633(3) 0.5683(3) 0.0967(13) Uani 1 1 d . . . . .
H22 H 0.718373 0.228695 0.585424 0.116 Uiso 1 1 calc R U . . .
C21 C 0.6423(7) 0.3569(4) 0.4753(4) 0.130(2) Uani 1 1 d . . . . .
H21 H 0.712128 0.384574 0.431057 0.156 Uiso 1 1 calc R U . . .
C20 C 0.5348(8) 0.4072(4) 0.4506(4) 0.134(3) Uani 1 1 d . . . . .
H20 H 0.531007 0.470573 0.388514 0.161 Uiso 1 1 calc R U . . .
C19 C 0.4274(5) 0.3648(3) 0.5179(3) 0.0972(14) Uani 1 1 d . . . . .
C18 C 0.3097(7) 0.4122(4) 0.4963(4) 0.130(2) Uani 1 1 d . . . . .
H18 H 0.299845 0.473664 0.433545 0.155 Uiso 1 1 calc R U . . .
C17 C 0.2160(6) 0.3687(4) 0.5653(5) 0.125(2) Uani 1 1 d . . . . .
H17 H 0.141008 0.401199 0.550113 0.150 Uiso 1 1 calc R U . . .
C16 C 0.2251(4) 0.2724(3) 0.6636(4) 0.0904(11) Uani 1 1 d . . . . .
C15 C 0.1274(4) 0.2243(4) 0.7392(5) 0.1088(15) Uani 1 1 d . . . . .
H15 H 0.051055 0.255345 0.729194 0.131 Uiso 1 1 calc R U . . .
C14 C 0.1457(4) 0.1326(4) 0.8263(5) 0.1039(14) Uani 1 1 d . . . . .
H14 H 0.082378 0.101099 0.878316 0.125 Uiso 1 1 calc R U . . .
C13 C 0.2602(3) 0.0851(3) 0.8381(3) 0.0833(9) Uani 1 1 d . . . . .
H13 H 0.270789 0.020125 0.897041 0.100 Uiso 1 1 calc R U . . .
C23 C 0.3385(3) 0.2227(2) 0.6828(3) 0.0666(7) Uani 1 1 d . . . . .
C24 C 0.4415(4) 0.2707(2) 0.6104(2) 0.0709(8) Uani 1 1 d . . . . .
C37 C 0.5211(3) 0.0571(2) 0.9878(2) 0.0620(7) Uani 1 1 d . . . . .
C25 C 0.6110(3) 0.3600(2) 0.8366(2) 0.0630(6) Uani 1 1 d . . . . .
H25 H 0.649958 0.299335 0.831703 0.076 Uiso 1 1 calc R U . . .
C26 C 0.4895(3) 0.3776(3) 0.8265(3) 0.0728(8) Uani 1 1 d . . . . .
H26 H 0.448441 0.329107 0.814703 0.087 Uiso 1 1 calc R U . . .
C27 C 0.4304(3) 0.4663(3) 0.8338(3) 0.0736(8) Uani 1 1 d . . . . .
H27 H 0.349211 0.478183 0.827047 0.088 Uiso 1 1 calc R U . . .
C28 C 0.4931(2) 0.5394(2) 0.8517(2) 0.0603(6) Uani 1 1 d . . . . .
C29 C 0.4398(3) 0.6329(3) 0.8647(2) 0.0717(8) Uani 1 1 d . . . . .
H29 H 0.359313 0.650058 0.857095 0.086 Uiso 1 1 calc R U . . .
C30 C 0.5037(3) 0.6962(3) 0.8877(3) 0.0740(9) Uani 1 1 d . . . . .
H30 H 0.466414 0.755534 0.896617 0.089 Uiso 1 1 calc R U . . .
C31 C 0.6282(3) 0.6737(2) 0.8986(2) 0.0647(7) Uani 1 1 d . . . . .
C32 C 0.7003(4) 0.7327(2) 0.9277(3) 0.0798(9) Uani 1 1 d . . . . .
H32 H 0.667919 0.792173 0.939099 0.096 Uiso 1 1 calc R U . . .
C33 C 0.8164(4) 0.7029(3) 0.9389(3) 0.0844(10) Uani 1 1 d . . . . .
H33 H 0.863399 0.740911 0.959567 0.101 Uiso 1 1 calc R U . . .
C34 C 0.8658(3) 0.6154(3) 0.9194(3) 0.0735(8) Uani 1 1 d . . . . .
H34 H 0.946421 0.597274 0.925396 0.088 Uiso 1 1 calc R U . . .
C35 C 0.6833(2) 0.5851(2) 0.8834(2) 0.0557(6) Uani 1 1 d . . . . .
C36 C 0.6150(2) 0.5163(2) 0.8610(2) 0.0542(5) Uani 1 1 d . . . . .
C38 C 0.8660(3) 0.1980(2) 0.9567(3) 0.0675(7) Uani 1 1 d . . . . .
C39 C 0.8399(3) 0.2305(3) 1.0525(3) 0.0657(7) Uani 1 1 d . . . . .
C40 C 1.0731(3) 0.4990(3) 0.7702(3) 0.0731(8) Uani 1 1 d . . . . .
C41 C 0.9923(3) 0.5356(3) 0.6791(3) 0.0755(8) Uani 1 1 d . . . . .
N4 N 0.5494(3) 0.2203(2) 0.6339(2) 0.0704(7) Uani 1 1 d . . . . .
N3 N 0.3547(2) 0.1287(2) 0.7688(2) 0.0631(5) Uani 1 1 d . . . . .
N6 N 0.8012(2) 0.55690(18) 0.89261(19) 0.0590(5) Uani 1 1 d . . . . .
N5 N 0.6729(2) 0.42788(18) 0.85325(18) 0.0556(5) Uani 1 1 d . . . . .
N1 N 0.6951(3) 0.0142(2) 0.7598(2) 0.0710(6) Uani 1 1 d . . . . .
N2 N 0.5050(3) -0.0270(2) 0.69351(19) 0.0644(6) Uani 1 1 d . . . . .
O1 O 0.5485(2) 0.11708(17) 0.89011(18) 0.0737(6) Uani 1 1 d . . . . .
O2 O 0.5252(2) 0.07925(18) 1.06437(19) 0.0769(6) Uani 1 1 d . . . . .
O3 O 0.87478(19) 0.27846(17) 0.86387(18) 0.0676(5) Uani 1 1 d . . . . .
O4 O 0.8765(3) 0.10459(19) 0.9704(3) 0.0914(8) Uani 1 1 d . . . . .
O5 O 0.8295(3) 0.1624(2) 1.1448(2) 0.0959(8) Uani 1 1 d . . . . .
O6 O 0.83290(19) 0.33238(17) 1.02418(17) 0.0654(5) Uani 1 1 d . . . . .
O7 O 1.02213(18) 0.43950(18) 0.86434(18) 0.0691(5) Uani 1 1 d . . . . .
O8 O 1.1749(2) 0.5264(3) 0.7513(3) 0.1121(11) Uani 1 1 d . . . . .
O9 O 1.0298(3) 0.5906(3) 0.5873(2) 0.1204(12) Uani 1 1 d . . . . .
O10 O 0.88533(19) 0.50048(18) 0.71251(17) 0.0681(5) Uani 1 1 d . . . . .
O11 O 0.8469(5) 0.2402(4) 1.3068(4) 0.1524(16) Uani 1 1 d D . . . .
Cr1 Cr 0.85340(4) 0.41937(4) 0.86809(4) 0.05438(13) Uani 1 1 d . . . . .
Cu1 Cu 0.52300(4) 0.06451(3) 0.77787(3) 0.06012(13) Uani 1 1 d . . . . .
O12A O 0.8584(9) 0.3222(9) 0.6278(6) 0.195(4) Uani 0.6 1 d . . P A 1
O12B O 0.906(2) 0.185(2) 0.504(2) 0.41(2) Uani 0.4 1 d . . P B 2
H11A H 0.85(2) 0.207(14) 1.267(14) 0.617 Uiso 1 1 d D U . . .
H11B H 0.82(2) 0.305(6) 1.289(17) 0.617 Uiso 1 1 d D U . . .

loop_
_atom_site_aniso_label
_atom_site_aniso_U_11
_atom_site_aniso_U_22
_atom_site_aniso_U_33
_atom_site_aniso_U_23
_atom_site_aniso_U_13
_atom_site_aniso_U_12
C1 0.078(2) 0.103(3) 0.122(3) -0.065(3) -0.024(2) -0.004(2)
C2 0.081(3) 0.127(4) 0.175(6) -0.080(4) -0.028(3) 0.001(3)
C3 0.074(3) 0.127(4) 0.170(5) -0.069(4) -0.004(3) 0.013(3)
C4 0.089(3) 0.096(3) 0.114(3) -0.054(3) 0.002(2) 0.014(2)
C5 0.122(4) 0.122(4) 0.145(5) -0.083(4) 0.013(4) 0.017(3)
C6 0.163(5) 0.115(4) 0.120(4) -0.086(3) 0.006(4) 0.015(4)
C7 0.139(4) 0.075(2) 0.0685(18) -0.0429(17) -0.003(2) -0.010(2)
C8 0.165(5) 0.088(3) 0.074(2) -0.049(2) -0.015(3) -0.026(3)
C9 0.137(4) 0.095(3) 0.077(2) -0.034(2) -0.026(2) -0.036(3)
C10 0.098(3) 0.079(2) 0.0661(17) -0.0247(16) -0.0155(17) -0.0163(19)
C11 0.095(2) 0.0565(15) 0.0542(13) -0.0271(12) -0.0046(14) -0.0038(14)
C12 0.083(2) 0.0613(16) 0.0714(17) -0.0333(14) -0.0046(15) 0.0023(14)
C22 0.113(3) 0.090(3) 0.089(2) -0.047(2) 0.031(2) -0.034(2)
C21 0.206(7) 0.083(3) 0.095(3) -0.046(3) 0.057(4) -0.050(4)
C20 0.262(9) 0.062(2) 0.064(2) -0.0215(19) 0.020(4) -0.023(4)
C19 0.175(5) 0.0561(17) 0.0592(17) -0.0243(15) -0.015(2) 0.006(2)
C18 0.230(8) 0.068(3) 0.088(3) -0.027(2) -0.056(4) 0.033(4)
C17 0.174(6) 0.086(3) 0.138(4) -0.061(3) -0.083(4) 0.062(3)
C16 0.102(3) 0.080(2) 0.110(3) -0.059(2) -0.038(2) 0.027(2)
C15 0.078(3) 0.116(4) 0.160(5) -0.086(4) -0.028(3) 0.027(2)
C14 0.072(2) 0.117(4) 0.137(4) -0.072(3) 0.004(2) -0.004(2)
C13 0.073(2) 0.086(2) 0.092(2) -0.042(2) 0.0044(17) -0.0072(17)
C23 0.084(2) 0.0558(15) 0.0696(16) -0.0357(13) -0.0150(14) 0.0088(13)
C24 0.112(3) 0.0510(14) 0.0554(14) -0.0293(12) -0.0070(15) -0.0016(15)
C37 0.0724(17) 0.0558(15) 0.0648(15) -0.0324(13) -0.0151(13) 0.0099(12)
C25 0.0577(15) 0.0670(16) 0.0689(15) -0.0328(14) -0.0066(12) -0.0042(12)
C26 0.0626(17) 0.084(2) 0.0735(17) -0.0316(16) -0.0106(14) -0.0118(15)
C27 0.0515(15) 0.094(2) 0.0657(16) -0.0239(16) -0.0082(12) 0.0004(14)
C28 0.0513(13) 0.0661(16) 0.0502(12) -0.0145(11) -0.0025(10) 0.0065(11)
C29 0.0587(16) 0.0752(19) 0.0613(15) -0.0164(14) -0.0010(12) 0.0221(14)
C30 0.083(2) 0.0573(16) 0.0650(16) -0.0172(13) -0.0010(14) 0.0232(15)
C31 0.0773(19) 0.0482(13) 0.0578(14) -0.0162(11) -0.0028(13) 0.0103(12)
C32 0.109(3) 0.0501(15) 0.0808(19) -0.0302(15) -0.0108(19) 0.0070(16)
C33 0.101(3) 0.0613(18) 0.103(3) -0.0426(18) -0.026(2) 0.0031(17)
C34 0.074(2) 0.0645(17) 0.088(2) -0.0359(16) -0.0194(16) 0.0016(14)
C35 0.0600(14) 0.0472(12) 0.0523(12) -0.0165(10) -0.0035(11) 0.0074(10)
C36 0.0510(13) 0.0545(13) 0.0506(11) -0.0181(10) -0.0040(10) 0.0070(10)
C38 0.0507(14) 0.0611(16) 0.089(2) -0.0332(15) -0.0010(13) 0.0043(12)
C39 0.0529(14) 0.0657(17) 0.0724(17) -0.0255(14) -0.0051(12) 0.0063(12)
C40 0.0515(15) 0.083(2) 0.085(2) -0.0370(17) -0.0034(14) 0.0003(14)
C41 0.0567(16) 0.086(2) 0.0772(19) -0.0292(17) -0.0036(14) -0.0035(15)
N4 0.0859(18) 0.0664(14) 0.0624(13) -0.0323(12) 0.0070(12) -0.0154(13)
N3 0.0648(14) 0.0605(13) 0.0644(13) -0.0287(11) -0.0026(11) 0.0007(10)
N6 0.0576(12) 0.0553(12) 0.0646(12) -0.0258(10) -0.0103(10) 0.0044(9)
N5 0.0506(11) 0.0549(11) 0.0609(11) -0.0248(10) -0.0049(9) 0.0010(9)
N1 0.0758(16) 0.0672(14) 0.0791(15) -0.0390(13) -0.0124(13) 0.0017(12)
N2 0.0833(17) 0.0578(12) 0.0556(11) -0.0242(10) -0.0129(11) -0.0084(11)
O1 0.0946(16) 0.0598(11) 0.0717(12) -0.0308(10) -0.0126(11) -0.0050(11)
O2 0.1043(18) 0.0685(13) 0.0772(13) -0.0481(11) -0.0189(12) 0.0067(12)
O3 0.0655(12) 0.0662(12) 0.0772(12) -0.0399(11) -0.0031(9) 0.0091(9)
O4 0.0946(18) 0.0604(13) 0.120(2) -0.0437(14) 0.0012(15) 0.0039(12)
O5 0.116(2) 0.0739(15) 0.0794(15) -0.0158(13) -0.0100(14) -0.0006(14)
O6 0.0659(12) 0.0627(11) 0.0650(10) -0.0281(9) -0.0040(9) 0.0103(9)
O7 0.0507(10) 0.0792(13) 0.0781(13) -0.0333(11) -0.0132(9) 0.0044(9)
O8 0.0510(13) 0.154(3) 0.115(2) -0.039(2) -0.0044(13) -0.0203(15)
O9 0.0858(19) 0.157(3) 0.0763(16) -0.0091(18) 0.0075(14) -0.0295(19)
O10 0.0572(11) 0.0778(13) 0.0658(11) -0.0265(10) -0.0074(9) -0.0031(9)
O11 0.138(4) 0.160(4) 0.183(4) -0.094(4) -0.020(3) -0.004(3)
Cr1 0.0470(2) 0.0555(2) 0.0619(2) -0.0275(2) -0.00586(17) 0.00555(17)
Cu1 0.0684(3) 0.0585(2) 0.0603(2) -0.03188(19) -0.00811(18) 0.00107(18)
O12A 0.226(10) 0.258(11) 0.101(4) -0.064(6) -0.012(5) -0.069(8)
O12B 0.28(3) 0.31(3) 0.39(3) 0.01(2) 0.17(2) 0.10(2)

loop_
_atom_type_symbol
_atom_type_description
_atom_type_scat_dispersion_real
_atom_type_scat_dispersion_imag
_atom_type_scat_source
C C 0.0181 0.0091 'International Tables Vol C Tables 4.2.6.8 and 6.1.1.4'
H H 0.0000 0.0000 'International Tables Vol C Tables 4.2.6.8 and 6.1.1.4'
N N 0.0311 0.0180 'International Tables Vol C Tables 4.2.6.8 and 6.1.1.4'
O O 0.0492 0.0322 'International Tables Vol C Tables 4.2.6.8 and 6.1.1.4'
Cr Cr -0.1635 2.4439 'International Tables Vol C Tables 4.2.6.8 and 6.1.1.4'
Cu Cu -1.9646 0.5888 'International Tables Vol C Tables 4.2.6.8 and 6.1.1.4'

loop_
_geom_angle_atom_site_label_1
_geom_angle_atom_site_label_2
_geom_angle_atom_site_label_3
_geom_angle
_geom_angle_site_symmetry_3
N1 C1 C2 122.0(4) .
C3 C2 C1 120.6(5) .
C2 C3 C4 119.6(5) .
C12 C4 C3 116.8(4) .
C12 C4 C5 117.4(5) .
C3 C4 C5 125.7(5) .
C6 C5 C4 122.2(5) .
C5 C6 C7 121.4(4) .
C8 C7 C11 116.9(4) .
C8 C7 C6 125.3(4) .
C11 C7 C6 117.8(4) .
C9 C8 C7 121.1(4) .
C8 C9 C10 118.6(4) .
N2 C10 C9 122.4(4) .
N2 C11 C7 121.7(3) .
N2 C11 C12 117.8(3) .
C7 C11 C12 120.5(4) .
N1 C12 C4 123.5(4) .
N1 C12 C11 115.8(3) .
C4 C12 C11 120.7(3) .
N4 C22 C21 124.0(5) .
C20 C21 C22 117.9(5) .
C21 C20 C19 121.3(4) .
C24 C19 C20 115.6(5) .
C24 C19 C18 119.8(5) .
C20 C19 C18 124.7(5) .
C17 C18 C19 120.2(4) .
C18 C17 C16 122.6(5) .
C23 C16 C15 118.1(4) .
C23 C16 C17 117.7(5) .
C15 C16 C17 124.2(5) .
C14 C15 C16 119.2(4) .
C15 C14 C13 119.6(5) .
N3 C13 C14 122.8(4) .
N3 C23 C16 121.9(4) .
N3 C23 C24 117.8(3) .
C16 C23 C24 120.3(3) .
N4 C24 C19 122.7(4) .
N4 C24 C23 117.9(3) .
C19 C24 C23 119.3(4) .
O2 C37 O1 126.2(3) .
O2 C37 C37 118.0(3) 2_657
O1 C37 C37 115.8(3) 2_657
N5 C25 C26 121.6(3) .
C27 C26 C25 120.1(3) .
C26 C27 C28 119.6(3) .
C36 C28 C27 117.0(3) .
C36 C28 C29 118.4(3) .
C27 C28 C29 124.6(3) .
C30 C29 C28 121.5(3) .
C29 C30 C31 121.1(3) .
C35 C31 C32 116.5(3) .
C35 C31 C30 118.7(3) .
C32 C31 C30 124.7(3) .
C33 C32 C31 120.1(3) .
C32 C33 C34 120.1(3) .
N6 C34 C33 122.0(3) .
N6 C35 C31 123.0(3) .
N6 C35 C36 116.6(2) .
C31 C35 C36 120.3(3) .
N5 C36 C28 122.9(3) .
N5 C36 C35 117.2(2) .
C28 C36 C35 119.9(3) .
O4 C38 O3 124.5(3) .
O4 C38 C39 121.8(3) .
O3 C38 C39 113.7(3) .
O5 C39 O6 125.5(3) .
O5 C39 C38 120.6(3) .
O6 C39 C38 113.9(3) .
O8 C40 O7 124.8(4) .
O8 C40 C41 120.7(3) .
O7 C40 C41 114.5(3) .
O9 C41 O10 125.8(4) .
O9 C41 C40 120.9(3) .
O10 C41 C40 113.3(3) .
C22 N4 C24 118.6(4) .
C22 N4 Cu1 132.1(3) .
C24 N4 Cu1 109.1(2) .
C13 N3 C23 118.3(3) .
C13 N3 Cu1 125.5(2) .
C23 N3 Cu1 116.2(2) .
C34 N6 C35 118.2(3) .
C34 N6 Cr1 128.6(2) .
C35 N6 Cr1 113.12(18) .
C25 N5 C36 118.8(2) .
C25 N5 Cr1 128.2(2) .
C36 N5 Cr1 112.94(18) .
C1 N1 C12 117.6(3) .
C1 N1 Cu1 128.2(3) .
C12 N1 Cu1 114.3(2) .
C10 N2 C11 119.4(3) .
C10 N2 Cu1 129.2(3) .
C11 N2 Cu1 111.4(2) .
C37 O1 Cu1 118.37(19) .
C37 O2 Cu1 110.4(2) 2_657
C38 O3 Cr1 114.9(2) .
C39 O6 Cr1 114.8(2) .
C40 O7 Cr1 114.2(2) .
C41 O10 Cr1 114.6(2) .
O10 Cr1 O7 83.19(9) .
O10 Cr1 O3 94.99(10) .
O7 Cr1 O3 96.13(9) .
O10 Cr1 O6 175.75(9) .
O7 Cr1 O6 93.51(9) .
O3 Cr1 O6 82.68(9) .
O10 Cr1 N5 89.47(9) .
O7 Cr1 N5 169.42(9) .
O3 Cr1 N5 92.07(9) .
O6 Cr1 N5 94.15(9) .
O10 Cr1 N6 92.66(10) .
O7 Cr1 N6 92.71(10) .
O3 Cr1 N6 168.93(10) .
O6 Cr1 N6 90.16(9) .
N5 Cr1 N6 79.99(9) .
N3 Cu1 N1 170.43(11) .
N3 Cu1 O1 91.49(10) .
N1 Cu1 O1 94.29(11) .
N3 Cu1 N2 95.53(11) .
N1 Cu1 N2 80.57(11) .
O1 Cu1 N2 165.63(9) .
N3 Cu1 N4 78.65(11) .
N1 Cu1 N4 93.03(11) .
O1 Cu1 N4 97.25(10) .
N2 Cu1 N4 96.42(10) .
N3 Cu1 O2 94.14(10) 2_657
N1 Cu1 O2 94.59(11) 2_657
O1 Cu1 O2 77.21(9) 2_657
N2 Cu1 O2 89.76(9) 2_657
N4 Cu1 O2 170.89(9) 2_657

loop_
_geom_bond_atom_site_label_1
_geom_bond_atom_site_label_2
_geom_bond_distance
_geom_bond_site_symmetry_2
C1 N1 1.330(5) .
C1 C2 1.382(6) .
C2 C3 1.348(7) .
C3 C4 1.398(7) .
C4 C12 1.393(5) .
C4 C5 1.440(7) .
C5 C6 1.342(8) .
C6 C7 1.431(7) .
C7 C8 1.397(7) .
C7 C11 1.402(4) .
C8 C9 1.353(7) .
C9 C10 1.389(6) .
C10 N2 1.323(4) .
C11 N2 1.353(4) .
C11 C12 1.433(5) .
C12 N1 1.360(4) .
C22 N4 1.312(5) .
C22 C21 1.380(7) .
C21 C20 1.356(9) .
C20 C19 1.426(8) .
C19 C24 1.395(5) .
C19 C18 1.442(8) .
C18 C17 1.318(9) .
C17 C16 1.447(7) .
C16 C23 1.402(5) .
C16 C15 1.404(7) .
C15 C14 1.346(7) .
C14 C13 1.395(6) .
C13 N3 1.327(4) .
C23 N3 1.352(4) .
C23 C24 1.431(5) .
C24 N4 1.358(5) .
C37 O2 1.226(4) .
C37 O1 1.256(4) .
C37 C37 1.569(6) 2_657
C25 N5 1.332(4) .
C25 C26 1.393(4) .
C26 C27 1.370(5) .
C27 C28 1.407(5) .
C28 C36 1.400(4) .
C28 C29 1.439(4) .
C29 C30 1.345(5) .
C30 C31 1.431(5) .
C31 C35 1.398(4) .
C31 C32 1.411(5) .
C32 C33 1.351(6) .
C33 C34 1.391(5) .
C34 N6 1.330(4) .
C35 N6 1.364(4) .
C35 C36 1.433(4) .
C36 N5 1.363(3) .
C38 O4 1.214(4) .
C38 O3 1.286(4) .
C38 C39 1.549(5) .
C39 O5 1.216(4) .
C39 O6 1.284(4) .
C40 O8 1.207(4) .
C40 O7 1.289(4) .
C40 C41 1.542(5) .
C41 O9 1.204(5) .
C41 O10 1.296(4) .
N4 Cu1 2.228(3) .
N3 Cu1 2.021(3) .
N6 Cr1 2.078(2) .
N5 Cr1 2.074(2) .
N1 Cu1 2.023(3) .
N2 Cu1 2.086(2) .
O1 Cu1 2.032(2) .
O2 Cu1 2.270(3) 2_657
O3 Cr1 1.956(2) .
O6 Cr1 1.960(2) .
O7 Cr1 1.950(2) .
O10 Cr1 1.949(2) .
